data_7223134
loop_
_publ_author_name
'Majerz, Irena'
'Gutmann, Matthias'

_publ_section_title
;
 Intermolecular OHN hydrogen bond with proton moving in 3-methylpyridinium
 2,6-dichloro-4-nitrophenolate
;
_journal_name_full 'RSC Adv.'
_journal_paper_doi 10.1039/C5RA06733B
_journal_year 2015
_chemical_formula_sum 'C12 H10 Cl2 N2 O3'
_chemical_formula_weight 301.1
_chemical_name_systematic ' ?'
_space_group_IT_number 14
_symmetry_cell_setting monoclinic
_symmetry_Int_Tables_number 14
_symmetry_space_group_name_Hall '-P 2ybc'
_symmetry_space_group_name_H-M 'P 1 21/c 1'
_audit_update_record
;
2015-04-16 deposited with the CCDC.
2015-11-02 downloaded from the CCDC.
;
_cell_angle_alpha 90
_cell_angle_beta 112.22(3)
_cell_angle_gamma 90
_cell_formula_units_Z 4
_cell_length_a 7.889(2)
_cell_length_b 23.720(8)
_cell_length_c 7.487(3)
_cell_measurement_temperature 260
_cell_volume 1297.0(8)
_computing_cell_refinement unknown
_computing_data_collection unknown
_computing_data_reduction unknown
_computing_molecular_graphics unknown
_computing_structure_solution unknown
_diffrn_ambient_temperature 260
_diffrn_measured_fraction_theta_full 0.89
_diffrn_measured_fraction_theta_max 0
_diffrn_radiation_probe neutron
_diffrn_radiation_wavelength -1
_diffrn_reflns_av_sigmaI/netI 0.0736
_diffrn_reflns_limit_h_max 12
_diffrn_reflns_limit_h_min -14
_diffrn_reflns_limit_k_max 44
_diffrn_reflns_limit_k_min -52
_diffrn_reflns_limit_l_max 12
_diffrn_reflns_limit_l_min -14
_diffrn_reflns_number 4653
_diffrn_reflns_theta_full 12.98
_diffrn_reflns_theta_max 74.81
_diffrn_reflns_theta_min 2.75
_exptl_absorpt_coefficient_mu 0
_exptl_crystal_density_diffrn 1.5416
_exptl_crystal_F_000 616
_refine_ls_extinction_coef 50.6(14)
_refine_ls_extinction_method 'B-C type 1 Lorentzian isotropic (Becker & Coppens, 1974)'
_refine_ls_goodness_of_fit_gt 3.26
_refine_ls_goodness_of_fit_ref 3.09
_refine_ls_hydrogen_treatment refall
_refine_ls_number_constraints 0
_refine_ls_number_parameters 268
_refine_ls_number_reflns 4651
_refine_ls_number_restraints 0
_refine_ls_R_factor_all 0.0850
_refine_ls_R_factor_gt 0.0753
_refine_ls_shift/su_max 0.0296
_refine_ls_shift/su_mean 0.0023
_refine_ls_structure_factor_coef Fsqd
_refine_ls_weighting_details w=1/(\s^2^(I)+0.0004I^2^)
_refine_ls_weighting_scheme sigma
_refine_ls_wR_factor_gt 0.1633
_refine_ls_wR_factor_ref 0.1652
_reflns_number_gt 4120
_reflns_number_total 4651
_reflns_threshold_expression I>3\s(I)
_cod_data_source_file c5ra06733b1.cif
_cod_data_source_block I
_cod_original_sg_symbol_Hall '-P 2ycb'
_cod_database_code 7223134

loop_
_symmetry_equiv_pos_site_id
_symmetry_equiv_pos_as_xyz
1 x,y,z
2 -x,y+1/2,-z+1/2
3 -x,-y,-z
4 x,-y+1/2,z+1/2

loop_
_atom_site_label
_atom_site_type_symbol
_atom_site_fract_x
_atom_site_fract_y
_atom_site_fract_z
_atom_site_adp_type
_atom_site_U_iso_or_equiv
_atom_site_symmetry_multiplicity
_atom_site_occupancy
_atom_site_calc_flag
O1 O 0.5448(5) 0.63700(15) 0.3806(7) Uani 0.0440(19) 4 1 d
O2 O 0.8328(7) 0.87910(18) 0.6467(9) Uani 0.064(3) 4 1 d
O3 O 0.5647(7) 0.89836(17) 0.4388(8) Uani 0.057(2) 4 1 d
N2 N 0.6836(4) 0.86438(9) 0.5270(5) Uani 0.0428(13) 4 1 d
Cl1 Cl 0.2427(3) 0.70959(10) 0.1514(4) Uani 0.0465(11) 4 1 d
Cl2 Cl 0.9119(3) 0.66172(10) 0.6833(5) Uani 0.0510(12) 4 1 d
C1 C 0.5791(4) 0.68907(12) 0.4154(5) Uani 0.0310(13) 4 1 d
C2 C 0.4511(4) 0.73147(12) 0.3196(5) Uani 0.0308(13) 4 1 d
C3 C 0.4822(5) 0.78814(13) 0.3512(6) Uani 0.0324(14) 4 1 d
C4 C 0.6479(4) 0.80548(12) 0.4914(5) Uani 0.0328(14) 4 1 d
C5 C 0.7830(5) 0.76664(13) 0.5934(6) Uani 0.0338(15) 4 1 d
C6 C 0.7482(4) 0.71012(13) 0.5560(5) Uani 0.0327(14) 4 1 d
H2 H 0.3766(10) 0.8192(3) 0.2767(12) Uani 0.058(4) 4 1 d
H3 H 0.9098(12) 0.7812(3) 0.7010(13) Uani 0.060(4) 4 1 d
N1 N 0.7005(3) 0.54250(10) 0.4839(4) Uani 0.0415(12) 4 1 d
C7 C 0.7252(5) 0.52320(14) 0.6613(6) Uani 0.0391(16) 4 1 d
C8 C 0.7758(5) 0.46782(13) 0.7124(5) Uani 0.0351(14) 4 1 d
C9 C 0.8004(5) 0.43295(14) 0.5760(6) Uani 0.0398(15) 4 1 d
C10 C 0.7762(5) 0.45384(14) 0.3964(6) Uani 0.0422(16) 4 1 d
C11 C 0.7253(5) 0.50934(14) 0.3526(6) Uani 0.0413(17) 4 1 d
C12 C 0.8020(8) 0.4472(2) 0.9115(7) Uani 0.053(2) 4 1 d
H1 H 0.6494(10) 0.5881(3) 0.4458(13) Uani 0.059(4) 4 1 d
H4 H 0.7008(13) 0.5535(3) 0.7571(13) Uani 0.075(5) 4 1 d
H5 H 0.8396(12) 0.3895(3) 0.6118(13) Uani 0.067(4) 4 1 d
H6 H 0.7907(14) 0.4264(4) 0.2872(13) Uani 0.082(5) 4 1 d
H7 H 0.7052(14) 0.5289(3) 0.2139(15) Uani 0.079(5) 4 1 d
H8 H 0.919(2) 0.4259(7) 0.974(2) Uani 0.133(8) 4 1 d
H9 H 0.803(3) 0.4799(6) 1.004(2) Uani 0.150(10) 4 1 d
H10 H 0.702(2) 0.4191(7) 0.9076(19) Uani 0.145(9) 4 1 d

loop_
_atom_site_aniso_label
_atom_site_aniso_type_symbol
_atom_site_aniso_U_11
_atom_site_aniso_U_22
_atom_site_aniso_U_33
_atom_site_aniso_U_12
_atom_site_aniso_U_13
_atom_site_aniso_U_23
O1 O 0.038(2) 0.0267(19) 0.059(3) 0.0021(16) 0.008(2) -0.0019(19)
O2 O 0.054(3) 0.037(2) 0.092(5) -0.012(2) 0.016(3) -0.021(2)
O3 O 0.064(3) 0.031(2) 0.071(4) 0.004(2) 0.021(3) 0.009(2)
N2 N 0.0518(18) 0.0262(12) 0.053(2) -0.0050(11) 0.0222(16) -0.0038(12)
Cl1 Cl 0.0321(14) 0.0436(13) 0.053(2) -0.0022(11) 0.0032(13) -0.0040(13)
Cl2 Cl 0.0376(15) 0.0399(13) 0.063(2) 0.0087(10) 0.0053(15) 0.0039(13)
C1 C 0.0293(19) 0.0254(14) 0.038(2) 0.0025(12) 0.0125(17) 0.0010(14)
C2 C 0.0242(17) 0.0327(16) 0.035(2) 0.0025(13) 0.0110(17) 0.0021(15)
C3 C 0.032(2) 0.0286(16) 0.036(2) 0.0032(14) 0.0127(18) 0.0011(15)
C4 C 0.035(2) 0.0278(16) 0.036(2) -0.0013(13) 0.0133(18) 0.0006(14)
C5 C 0.034(2) 0.0307(16) 0.037(3) -0.0016(14) 0.0140(19) -0.0031(16)
C6 C 0.0333(19) 0.0295(16) 0.034(2) 0.0031(13) 0.0111(17) 0.0011(14)
H2 H 0.054(5) 0.043(4) 0.067(6) 0.011(3) 0.010(4) 0.007(4)
H3 H 0.058(5) 0.049(4) 0.061(6) -0.006(4) 0.009(5) -0.001(4)
N1 N 0.0435(16) 0.0288(13) 0.049(2) 0.0024(10) 0.0140(14) -0.0002(12)
C7 C 0.048(2) 0.0315(18) 0.039(3) 0.0021(15) 0.018(2) -0.0030(17)
C8 C 0.038(2) 0.0339(17) 0.034(2) -0.0044(13) 0.0137(18) -0.0015(15)
C9 C 0.047(2) 0.0291(17) 0.039(3) 0.0065(15) 0.0111(19) 0.0014(16)
C10 C 0.062(3) 0.0309(17) 0.037(3) 0.0068(15) 0.022(2) -0.0022(16)
C11 C 0.054(3) 0.0321(17) 0.036(3) 0.0017(15) 0.015(2) 0.0031(17)
C12 C 0.067(3) 0.057(3) 0.034(3) -0.011(2) 0.018(3) -0.003(2)
H1 H 0.054(5) 0.050(5) 0.071(7) -0.001(3) 0.022(5) -0.001(4)
H4 H 0.122(8) 0.048(4) 0.071(7) 0.004(4) 0.055(6) -0.013(4)
H5 H 0.089(6) 0.039(4) 0.073(7) 0.015(4) 0.032(5) 0.017(4)
H6 H 0.140(9) 0.060(5) 0.054(6) 0.029(5) 0.048(6) -0.008(4)
H7 H 0.124(9) 0.055(5) 0.065(7) 0.009(4) 0.042(7) 0.019(5)
H8 H 0.147(13) 0.172(14) 0.068(10) 0.038(11) 0.028(9) 0.058(9)
H9 H 0.31(2) 0.086(9) 0.079(9) -0.004(10) 0.103(12) 0.004(8)
H10 H 0.147(13) 0.175(13) 0.101(11) -0.087(11) 0.033(10) 0.042(9)

loop_
_atom_type_symbol
_atom_type_scat_length_neutron
_atom_type_scat_source
C 6.646 International_Tables_Vol_C
H -3.739 International_Tables_Vol_C
Cl 9.577 International_Tables_Vol_C
N 9.360 International_Tables_Vol_C
O 5.803 International_Tables_Vol_C
